data_7005020
loop_
_publ_author_name
'Tanaka, Yuya'
'Ozawa, Takehiro'
'Inagaki, Akiko'
'Akita, Munetaka'

_publ_section_title
;
 Redox-active polyiron complexes with tetra(ethynylphenyl)ethene and
 [2,2]paracyclophane spacers containing ethynylphenyl units: extension
 to higher dimensional molecular wire.
;
_journal_issue 9
_journal_name_full 'Dalton transactions (Cambridge, England : 2003)'
_journal_page_first 928
_journal_page_last 933
_journal_paper_doi 10.1039/b614803d
_journal_year 2007
_chemical_formula_moiety 'C182 H182 Fe4 O P8 '
_chemical_formula_sum 'C182 H182 Fe4 O P8'
_chemical_formula_weight 2856.62
_space_group_IT_number 15
_symmetry_cell_setting monoclinic
_symmetry_Int_Tables_number 15
_symmetry_space_group_name_Hall '-C 2yc'
_symmetry_space_group_name_H-M 'C 1 2/c 1'
_cell_angle_alpha 90
_cell_angle_beta 119.77(2)
_cell_angle_gamma 90
_cell_formula_units_Z 4
_cell_length_a 37.69(2)
_cell_length_b 24.50(1)
_cell_length_c 22.63(1)
_cell_measurement_reflns_used 31898
_cell_measurement_temperature 213.2
_cell_measurement_theta_max 27.6
_cell_measurement_theta_min 3.1
_cell_volume 18139(15)
_computing_cell_refinement PROCESS
_computing_data_collection PROCESS
_computing_data_reduction 'teXsan Ver. 1.11'
_computing_publication_material 'teXsan Ver. 1.11'
_computing_structure_refinement SHELXL97
_computing_structure_solution SHELXS86
_diffrn_ambient_temperature 213
_diffrn_detector_area_resol_mean 10.00
_diffrn_measurement_device_type 'Rigaku RAXIS-IV Imaging Plate'
_diffrn_measurement_method \w
_diffrn_radiation_type 'Mo K\a'
_diffrn_radiation_wavelength 0.7107
_diffrn_reflns_av_R_equivalents 0.216
_diffrn_reflns_limit_h_max 48
_diffrn_reflns_limit_h_min -48
_diffrn_reflns_limit_k_max 31
_diffrn_reflns_limit_k_min -31
_diffrn_reflns_limit_l_max 28
_diffrn_reflns_limit_l_min -29
_diffrn_reflns_number 74124
_diffrn_reflns_theta_max 27.49
_exptl_absorpt_coefficient_mu 0.429
_exptl_absorpt_correction_type none
_exptl_crystal_colour orange
_exptl_crystal_density_diffrn 1.046
_exptl_crystal_density_method 'not measured'
_exptl_crystal_description block
_exptl_crystal_size_max 0.100
_exptl_crystal_size_mid 0.100
_exptl_crystal_size_min 0.100
_refine_diff_density_max 1.47
_refine_diff_density_min -0.47
_refine_ls_extinction_coef 0.0000
_refine_ls_extinction_expression Fc^*^=kFc[1+0.001xFc^2^\l^3^/sin(2\q)]^-1/4^
_refine_ls_extinction_method SHELXL
_refine_ls_goodness_of_fit_ref 1.108
_refine_ls_hydrogen_treatment noref
_refine_ls_number_parameters 866
_refine_ls_number_reflns 6198
_refine_ls_R_factor_gt 0.1061
_refine_ls_shift/su_max -0.0050
_refine_ls_structure_factor_coef Fsqd
_refine_ls_weighting_details 'w = 1/[\s^2^(Fo^2^) + (0.1000P)^2^+0.0000P] where P=(Fo^2^+2Fc^2^)/3'
_refine_ls_weighting_scheme calc
_refine_ls_wR_factor_ref 0.3326
_reflns_number_gt 6198
_reflns_number_total 20524
_reflns_threshold_expression >2.0sigma(I)
_cod_data_source_file b614803d.txt
_cod_data_source_block compound_1
_cod_original_formula_sum 'C182 H182 Fe4 O P8 '
_cod_database_code 7005020

loop_
_symmetry_equiv_pos_as_xyz
x,y,z
-x,y,1/2-z
-x,-y,-z
x,-y,1/2+z
1/2+x,1/2+y,z
1/2-x,1/2+y,1/2-z
1/2-x,1/2-y,-z
1/2+x,1/2-y,1/2+z

loop_
_atom_site_label
_atom_site_type_symbol
_atom_site_fract_x
_atom_site_fract_y
_atom_site_fract_z
_atom_site_U_iso_or_equiv
_atom_site_adp_type
_atom_site_occupancy
_atom_site_calc_flag
_atom_site_refinement_flags
_atom_site_disorder_assembly
_atom_site_disorder_group
Fe(1) Fe 0.11276(4) 0.93662(6) -0.01601(8) 0.0484(4) Uani 1.00 d . . .
Fe(2) Fe 0.12766(4) 0.36616(5) 0.09697(7) 0.0363(3) Uani 1.00 d . . .
P(1) P 0.17318(8) 0.9019(1) 0.0225(2) 0.0554(8) Uani 1.00 d . . .
P(2) P 0.11659(8) 0.9047(1) 0.0758(1) 0.0513(7) Uani 1.00 d . . .
P(3) P 0.15109(8) 0.3309(1) 0.0354(1) 0.0421(6) Uani 1.00 d . . .
P(4) P 0.07687(7) 0.3097(1) 0.0461(1) 0.0397(6) Uani 1.00 d . . .
O(1) O 0.0000 0.879(1) 0.2500 0.2482(1) Uiso 1.00 d S . .
C(1) C 0.0148(3) 0.6194(3) -0.2184(4) 0.038(2) Uani 1.00 d . . .
C(11) C 0.0953(3) 0.8665(4) -0.0504(5) 0.051(3) Uani 1.00 d . . .
C(12) C 0.0821(3) 0.8224(4) -0.0764(5) 0.053(3) Uani 1.00 d . . .
C(13) C 0.0668(3) 0.7697(4) -0.1103(5) 0.044(2) Uani 1.00 d . . .
C(14) C 0.0550(3) 0.7289(4) -0.0821(5) 0.047(2) Uani 1.00 d . . .
C(15) C 0.0402(3) 0.6807(4) -0.1142(5) 0.041(2) Uani 1.00 d . . .
C(16) C 0.0344(3) 0.6718(4) -0.1808(4) 0.037(2) Uani 1.00 d . . .
C(17) C 0.0481(3) 0.7123(4) -0.2081(4) 0.038(2) Uani 1.00 d . . .
C(18) C 0.0641(3) 0.7597(4) -0.1733(5) 0.043(2) Uani 1.00 d . . .
C(21) C 0.1002(3) 0.4119(4) 0.0213(5) 0.044(2) Uani 1.00 d . . .
C(22) C 0.0826(3) 0.4436(4) -0.0256(5) 0.049(3) Uani 1.00 d . . .
C(23) C 0.0638(3) 0.4844(4) -0.0788(5) 0.043(2) Uani 1.00 d . . .
C(24) C 0.0225(3) 0.4885(4) -0.1241(5) 0.044(2) Uani 1.00 d . . .
C(25) C 0.0060(3) 0.5308(4) -0.1715(5) 0.041(2) Uani 1.00 d . . .
C(26) C 0.0310(3) 0.5697(4) -0.1752(5) 0.042(2) Uani 1.00 d . . .
C(27) C 0.0732(3) 0.5648(4) -0.1314(5) 0.049(2) Uani 1.00 d . . .
C(28) C 0.0895(3) 0.5232(4) -0.0848(5) 0.050(3) Uani 1.00 d . . .
C(110) C 0.1070(3) 1.0227(4) -0.0176(6) 0.056(3) Uani 1.00 d . . .
C(111) C 0.0669(3) 0.9978(5) -0.0447(6) 0.060(3) Uani 1.00 d . . .
C(112) C 0.0585(3) 0.9670(5) -0.1022(6) 0.062(3) Uani 1.00 d . . .
C(113) C 0.0922(3) 0.9699(5) -0.1123(6) 0.062(3) Uani 1.00 d . . .
C(114) C 0.1217(3) 1.0071(4) -0.0620(5) 0.055(3) Uani 1.00 d . . .
C(115) C 0.1221(4) 1.0687(5) 0.0323(7) 0.077(4) Uani 1.00 d . . .
C(116) C 0.0380(4) 1.0118(5) -0.0198(8) 0.092(5) Uani 1.00 d . . .
C(117) C 0.0202(4) 0.9374(6) -0.1461(7) 0.092(4) Uani 1.00 d . . .
C(118) C 0.0938(5) 0.9438(6) -0.1695(6) 0.098(5) Uani 1.00 d . . .
C(119) C 0.1583(3) 1.0288(5) -0.0642(6) 0.073(4) Uani 1.00 d . . .
C(121) C 0.1767(3) 0.8413(4) 0.0701(6) 0.066(3) Uani 1.00 d . . .
C(122) C 0.1497(5) 0.8445(5) 0.1012(7) 0.094(5) Uani 1.00 d . . .
C(131) C 0.1879(3) 0.8778(6) -0.0392(7) 0.076(4) Uani 1.00 d . . .
C(132) C 0.1684(4) 0.8344(6) -0.0796(9) 0.110(6) Uani 1.00 d . . .
C(133) C 0.1762(6) 0.8180(8) -0.1323(10) 0.149(9) Uani 1.00 d . . .
C(134) C 0.2037(6) 0.8465(9) -0.1415(9) 0.119(6) Uani 1.00 d . . .
C(135) C 0.2250(4) 0.8901(7) -0.0999(8) 0.095(5) Uani 1.00 d . . .
C(136) C 0.2154(4) 0.9072(5) -0.0510(6) 0.069(3) Uani 1.00 d . . .
C(141) C 0.2190(3) 0.9379(5) 0.0839(5) 0.055(3) Uani 1.00 d . . .
C(142) C 0.2576(4) 0.9156(5) 0.1089(6) 0.069(3) Uani 1.00 d . . .
C(143) C 0.2927(4) 0.9429(6) 0.1599(7) 0.083(4) Uani 1.00 d . . .
C(144) C 0.2883(5) 0.9909(7) 0.1860(7) 0.090(5) Uani 1.00 d . . .
C(145) C 0.2497(5) 1.0152(5) 0.1588(7) 0.079(4) Uani 1.00 d . . .
C(146) C 0.2150(4) 0.9884(5) 0.1082(6) 0.067(3) Uani 1.00 d . . .
C(151) C 0.0710(4) 0.8787(5) 0.0748(7) 0.071(3) Uani 1.00 d . . .
C(152) C 0.0356(4) 0.8698(5) 0.0164(6) 0.065(3) Uani 1.00 d . . .
C(153) C 0.0001(4) 0.8516(5) 0.0177(7) 0.074(4) Uani 1.00 d . . .
C(154) C 0.0014(5) 0.8401(7) 0.0761(9) 0.105(5) Uani 1.00 d . . .
C(155) C 0.0372(6) 0.8477(10) 0.1366(9) 0.164(10) Uani 1.00 d . . .
C(156) C 0.0726(5) 0.8674(9) 0.1366(8) 0.161(9) Uani 1.00 d . . .
C(161) C 0.1356(3) 0.9479(5) 0.1505(6) 0.057(3) Uani 1.00 d . . .
C(162) C 0.1096(5) 0.9841(6) 0.1555(7) 0.096(5) Uani 1.00 d . . .
C(163) C 0.1256(8) 1.0212(7) 0.211(1) 0.131(8) Uani 1.00 d . . .
C(164) C 0.1646(10) 1.019(1) 0.260(1) 0.17(1) Uani 1.00 d . . .
C(165) C 0.1897(6) 0.984(1) 0.256(1) 0.19(1) Uani 1.00 d . . .
C(166) C 0.1748(4) 0.9506(8) 0.2000(8) 0.117(6) Uani 1.00 d . . .
C(210) C 0.1841(3) 0.3769(4) 0.1893(5) 0.049(2) Uani 1.00 d . . .
C(211) C 0.1668(3) 0.4284(4) 0.1590(5) 0.048(2) Uani 1.00 d . . .
C(212) C 0.1289(3) 0.4330(4) 0.1580(5) 0.048(2) Uani 1.00 d . . .
C(213) C 0.1221(3) 0.3855(4) 0.1851(5) 0.049(3) Uani 1.00 d . . .
C(214) C 0.1560(3) 0.3498(4) 0.2049(5) 0.044(2) Uani 1.00 d . . .
C(215) C 0.2264(3) 0.3595(5) 0.2136(6) 0.064(3) Uani 1.00 d . . .
C(216) C 0.1868(4) 0.4722(4) 0.1376(6) 0.070(3) Uani 1.00 d . . .
C(217) C 0.1028(3) 0.4839(4) 0.1365(6) 0.065(3) Uani 1.00 d . . .
C(218) C 0.0885(4) 0.3761(5) 0.1997(6) 0.068(3) Uani 1.00 d . . .
C(219) C 0.1636(4) 0.2996(4) 0.2450(5) 0.062(3) Uani 1.00 d . . .
C(221) C 0.1075(3) 0.3079(4) -0.0444(5) 0.050(3) Uani 1.00 d . . .
C(222) C 0.0791(3) 0.2759(4) -0.0262(5) 0.052(3) Uani 1.00 d . . .
C(231) C 0.1796(3) 0.3741(4) 0.0083(5) 0.048(2) Uani 1.00 d . . .
C(232) C 0.1597(3) 0.4098(5) -0.0469(6) 0.067(3) Uani 1.00 d . . .
C(233) C 0.1824(4) 0.4463(5) -0.0620(7) 0.076(4) Uani 1.00 d . . .
C(234) C 0.2244(4) 0.4478(5) -0.0245(7) 0.071(3) Uani 1.00 d . . .
C(235) C 0.2430(4) 0.4135(5) 0.0304(7) 0.072(3) Uani 1.00 d . . .
C(236) C 0.2215(3) 0.3770(5) 0.0467(6) 0.058(3) Uani 1.00 d . . .
C(241) C 0.1828(3) 0.2690(4) 0.0588(5) 0.050(3) Uani 1.00 d . . .
C(242) C 0.1966(4) 0.2487(5) 0.0169(7) 0.072(4) Uani 1.00 d . . .
C(243) C 0.2175(4) 0.2010(6) 0.0314(8) 0.086(4) Uani 1.00 d . . .
C(244) C 0.2248(4) 0.1709(5) 0.0861(9) 0.091(4) Uani 1.00 d . . .
C(245) C 0.2128(4) 0.1908(5) 0.1323(7) 0.080(4) Uani 1.00 d . . .
C(246) C 0.1919(3) 0.2391(4) 0.1169(6) 0.056(3) Uani 1.00 d . . .
C(251) C 0.0244(3) 0.3369(4) 0.0053(5) 0.046(2) Uani 1.00 d . . .
C(252) C 0.0169(3) 0.3892(4) 0.0190(5) 0.050(3) Uani 1.00 d . . .
C(253) C -0.0223(3) 0.4098(5) -0.0096(6) 0.063(3) Uani 1.00 d . . .
C(254) C -0.0532(4) 0.3792(6) -0.0502(7) 0.074(4) Uani 1.00 d . . .
C(255) C -0.0479(3) 0.3247(6) -0.0671(7) 0.078(4) Uani 1.00 d . . .
C(256) C -0.0082(3) 0.3050(5) -0.0364(6) 0.061(3) Uani 1.00 d . . .
C(261) C 0.0730(3) 0.2507(4) 0.0915(5) 0.044(2) Uani 1.00 d . . .
C(262) C 0.0448(3) 0.2501(4) 0.1158(5) 0.046(2) Uani 1.00 d . . .
C(263) C 0.0450(3) 0.2063(4) 0.1565(5) 0.053(3) Uani 1.00 d . . .
C(264) C 0.0726(4) 0.1646(4) 0.1738(6) 0.061(3) Uani 1.00 d . . .
C(265) C 0.1008(3) 0.1644(4) 0.1514(6) 0.063(3) Uani 1.00 d . . .
C(266) C 0.1006(3) 0.2072(4) 0.1100(6) 0.054(3) Uani 1.00 d . . .
C(311) C -0.0758(8) 0.848(1) 0.151(1) 0.1881(1) Uiso 1.00 d . . .
C(312) C -0.0462(7) 0.8959(10) 0.187(1) 0.1790(1) Uiso 1.00 d . . .
H(1) H 0.0579 0.7341 -0.0372 0.0590 Uiso 1.00 calc . . .
H(2) H 0.0313 0.6520 -0.0950 0.0492 Uiso 1.00 calc . . .
H(3) H 0.0459 0.7063 -0.2515 0.0481 Uiso 1.00 calc . . .
H(4) H 0.0728 0.7880 -0.1932 0.0528 Uiso 1.00 calc . . .
H(5) H 0.0042 0.4608 -0.1225 0.0551 Uiso 1.00 calc . . .
H(6) H -0.0233 0.5328 -0.2013 0.0519 Uiso 1.00 calc . . .
H(7) H 0.0910 0.5907 -0.1359 0.0602 Uiso 1.00 calc . . .
H(8) H 0.1183 0.5200 -0.0560 0.0599 Uiso 1.00 calc . . .
H(9) H 0.1508 1.0620 0.0664 0.0925 Uiso 1.00 calc . . .
H(10) H 0.1220 1.1029 0.0110 0.0925 Uiso 1.00 calc . . .
H(11) H 0.1073 1.0724 0.0551 0.0925 Uiso 1.00 calc . . .
H(12) H 0.0500 1.0338 0.0194 0.1075 Uiso 1.00 calc . . .
H(13) H 0.0143 1.0313 -0.0553 0.1075 Uiso 1.00 calc . . .
H(14) H 0.0275 0.9791 -0.0106 0.1075 Uiso 1.00 calc . . .
H(15) H -0.0030 0.9630 -0.1654 0.1130 Uiso 1.00 calc . . .
H(16) H 0.0206 0.9191 -0.1817 0.1130 Uiso 1.00 calc . . .
H(17) H 0.0140 0.9116 -0.1198 0.1130 Uiso 1.00 calc . . .
H(18) H 0.0911 0.9055 -0.1707 0.1158 Uiso 1.00 calc . . .
H(19) H 0.0735 0.9586 -0.2127 0.1158 Uiso 1.00 calc . . .
H(20) H 0.1204 0.9513 -0.1675 0.1158 Uiso 1.00 calc . . .
H(21) H 0.1755 0.9992 -0.0631 0.0938 Uiso 1.00 calc . . .
H(22) H 0.1497 1.0489 -0.1048 0.0938 Uiso 1.00 calc . . .
H(23) H 0.1742 1.0517 -0.0259 0.0938 Uiso 1.00 calc . . .
H(24) H 0.1695 0.8095 0.0421 0.0833 Uiso 1.00 calc . . .
H(25) H 0.2051 0.8362 0.1066 0.0833 Uiso 1.00 calc . . .
H(26) H 0.1671 0.8443 0.1523 0.1164 Uiso 1.00 calc . . .
H(27) H 0.1335 0.8114 0.0917 0.1164 Uiso 1.00 calc . . .
H(28) H 0.1505 0.8120 -0.0693 0.1274 Uiso 1.00 calc . . .
H(29) H 0.1639 0.7847 -0.1585 0.1577 Uiso 1.00 calc . . .
H(30) H 0.2113 0.8363 -0.1763 0.1364 Uiso 1.00 calc . . .
H(31) H 0.2460 0.9107 -0.1046 0.1106 Uiso 1.00 calc . . .
H(32) H 0.2294 0.9383 -0.0220 0.0882 Uiso 1.00 calc . . .
H(33) H 0.2611 0.8796 0.0917 0.0877 Uiso 1.00 calc . . .
H(34) H 0.3197 0.9275 0.1750 0.1014 Uiso 1.00 calc . . .
H(35) H 0.3114 1.0097 0.2199 0.1067 Uiso 1.00 calc . . .
H(36) H 0.2467 1.0496 0.1771 0.0994 Uiso 1.00 calc . . .
H(37) H 0.1883 1.0045 0.0916 0.0817 Uiso 1.00 calc . . .
H(38) H 0.0345 0.8752 -0.0260 0.0816 Uiso 1.00 calc . . .
H(39) H -0.0248 0.8478 -0.0266 0.0893 Uiso 1.00 calc . . .
H(40) H -0.0231 0.8282 0.0732 0.1216 Uiso 1.00 calc . . .
H(41) H 0.0378 0.8371 0.1771 0.1658 Uiso 1.00 calc . . .
H(42) H 0.0972 0.8707 0.1776 0.1615 Uiso 1.00 calc . . .
H(43) H 0.0793 0.9833 0.1193 0.1204 Uiso 1.00 calc . . .
H(44) H 0.1049 1.0476 0.2140 0.1713 Uiso 1.00 calc . . .
H(45) H 0.1768 1.0438 0.2983 0.1908 Uiso 1.00 calc . . .
H(46) H 0.2185 0.9805 0.2922 0.2400 Uiso 1.00 calc . . .
H(47) H 0.1946 0.9260 0.1958 0.1431 Uiso 1.00 calc . . .
H(48) H 0.2313 0.3235 0.2303 0.0796 Uiso 1.00 calc . . .
H(49) H 0.2323 0.3600 0.1752 0.0796 Uiso 1.00 calc . . .
H(50) H 0.2454 0.3837 0.2467 0.0796 Uiso 1.00 calc . . .
H(51) H 0.2113 0.4592 0.1415 0.0819 Uiso 1.00 calc . . .
H(52) H 0.1684 0.4818 0.0904 0.0819 Uiso 1.00 calc . . .
H(53) H 0.1914 0.5036 0.1645 0.0819 Uiso 1.00 calc . . .
H(54) H 0.1175 0.5144 0.1646 0.0761 Uiso 1.00 calc . . .
H(55) H 0.0944 0.4935 0.0900 0.0761 Uiso 1.00 calc . . .
H(56) H 0.0787 0.4786 0.1396 0.0761 Uiso 1.00 calc . . .
H(57) H 0.0895 0.4025 0.2316 0.0848 Uiso 1.00 calc . . .
H(58) H 0.0618 0.3810 0.1582 0.0848 Uiso 1.00 calc . . .
H(59) H 0.0891 0.3408 0.2161 0.0848 Uiso 1.00 calc . . .
H(60) H 0.1411 0.2747 0.2237 0.0757 Uiso 1.00 calc . . .
H(61) H 0.1877 0.2817 0.2523 0.0757 Uiso 1.00 calc . . .
H(62) H 0.1669 0.3089 0.2890 0.0757 Uiso 1.00 calc . . .
H(63) H 0.0923 0.3390 -0.0729 0.0626 Uiso 1.00 calc . . .
H(64) H 0.1155 0.2861 -0.0706 0.0626 Uiso 1.00 calc . . .
H(65) H 0.0896 0.2391 -0.0128 0.0631 Uiso 1.00 calc . . .
H(66) H 0.0520 0.2726 -0.0644 0.0631 Uiso 1.00 calc . . .
H(67) H 0.1306 0.4080 -0.0761 0.0793 Uiso 1.00 calc . . .
H(68) H 0.1683 0.4703 -0.1014 0.0912 Uiso 1.00 calc . . .
H(69) H 0.2395 0.4726 -0.0372 0.0868 Uiso 1.00 calc . . .
H(70) H 0.2729 0.4167 0.0588 0.0888 Uiso 1.00 calc . . .
H(71) H 0.2360 0.3532 0.0862 0.0750 Uiso 1.00 calc . . .
H(72) H 0.1922 0.2711 -0.0234 0.0882 Uiso 1.00 calc . . .
H(73) H 0.2264 0.1877 -0.0005 0.1100 Uiso 1.00 calc . . .
H(74) H 0.2395 0.1369 0.0948 0.1146 Uiso 1.00 calc . . .
H(75) H 0.2196 0.1698 0.1733 0.0969 Uiso 1.00 calc . . .
H(76) H 0.1829 0.2537 0.1483 0.0702 Uiso 1.00 calc . . .
H(77) H 0.0399 0.4127 0.0504 0.0647 Uiso 1.00 calc . . .
H(78) H -0.0283 0.4455 -0.0016 0.0825 Uiso 1.00 calc . . .
H(79) H -0.0825 0.3926 -0.0759 0.0837 Uiso 1.00 calc . . .
H(80) H -0.0717 0.3023 -0.0996 0.0889 Uiso 1.00 calc . . .
H(81) H -0.0040 0.2659 -0.0463 0.0749 Uiso 1.00 calc . . .
H(82) H 0.0260 0.2797 0.1048 0.0565 Uiso 1.00 calc . . .
H(83) H 0.0234 0.2051 0.1689 0.0623 Uiso 1.00 calc . . .
H(84) H 0.0723 0.1362 0.2026 0.0805 Uiso 1.00 calc . . .
H(85) H 0.1196 0.1346 0.1619 0.0768 Uiso 1.00 calc . . .
H(86) H 0.1206 0.2074 0.0946 0.0663 Uiso 1.00 calc . . .

loop_
_atom_site_aniso_label
_atom_site_aniso_U_11
_atom_site_aniso_U_22
_atom_site_aniso_U_33
_atom_site_aniso_U_12
_atom_site_aniso_U_13
_atom_site_aniso_U_23
Fe(1) 0.0468(8) 0.0498(9) 0.0530(10) -0.0144(7) 0.0280(8) -0.0175(8)
Fe(2) 0.0380(7) 0.0363(7) 0.0349(8) 0.0007(6) 0.0183(6) 0.0038(6)
P(1) 0.050(2) 0.062(2) 0.056(2) -0.009(1) 0.028(2) -0.016(1)
P(2) 0.052(2) 0.050(2) 0.055(2) -0.011(1) 0.030(1) -0.015(1)
P(3) 0.043(1) 0.044(1) 0.045(2) 0.001(1) 0.026(1) 0.003(1)
P(4) 0.042(1) 0.040(1) 0.040(1) -0.002(1) 0.022(1) 0.003(1)
C(1) 0.040(5) 0.032(5) 0.041(5) -0.003(4) 0.020(4) -0.002(4)
C(11) 0.051(6) 0.058(6) 0.051(7) -0.016(5) 0.031(5) -0.018(6)
C(12) 0.055(6) 0.053(7) 0.059(7) -0.008(5) 0.034(6) -0.013(5)
C(13) 0.045(6) 0.041(5) 0.042(6) -0.006(4) 0.019(5) -0.012(5)
C(14) 0.052(6) 0.056(6) 0.032(6) -0.018(5) 0.021(5) -0.011(5)
C(15) 0.044(5) 0.045(6) 0.034(5) -0.004(4) 0.020(5) 0.000(4)
C(16) 0.036(5) 0.034(5) 0.038(5) 0.007(4) 0.016(4) 0.001(4)
C(17) 0.049(6) 0.035(5) 0.031(5) -0.004(4) 0.022(5) -0.004(4)
C(18) 0.053(6) 0.036(5) 0.043(6) -0.009(5) 0.026(5) -0.005(4)
C(21) 0.055(6) 0.038(5) 0.040(6) 0.000(5) 0.025(5) -0.002(5)
C(22) 0.067(7) 0.036(5) 0.047(6) 0.004(5) 0.031(6) 0.004(5)
C(23) 0.053(6) 0.031(5) 0.043(6) -0.001(4) 0.022(5) 0.004(4)
C(24) 0.044(6) 0.040(5) 0.046(6) -0.008(5) 0.021(5) -0.002(5)
C(25) 0.039(5) 0.042(5) 0.034(6) -0.004(4) 0.012(5) 0.004(4)
C(26) 0.046(6) 0.043(5) 0.038(6) 0.005(5) 0.023(5) 0.009(4)
C(27) 0.047(6) 0.045(6) 0.058(7) -0.002(5) 0.029(6) 0.007(5)
C(28) 0.046(6) 0.043(6) 0.048(6) 0.013(5) 0.015(5) 0.014(5)
C(110) 0.056(7) 0.056(7) 0.062(7) -0.011(5) 0.035(6) -0.009(6)
C(111) 0.041(6) 0.063(7) 0.082(9) -0.002(5) 0.036(6) 0.004(6)
C(112) 0.039(6) 0.061(7) 0.079(9) -0.007(5) 0.023(6) -0.011(6)
C(113) 0.050(7) 0.086(9) 0.046(7) -0.011(6) 0.020(6) -0.011(6)
C(114) 0.049(6) 0.064(7) 0.057(7) -0.012(5) 0.029(6) 0.004(6)
C(115) 0.084(9) 0.057(7) 0.087(9) -0.018(7) 0.041(8) -0.025(7)
C(116) 0.087(9) 0.081(9) 0.15(1) 0.014(8) 0.09(1) 0.019(9)
C(117) 0.046(7) 0.10(1) 0.09(1) -0.012(7) 0.009(7) 0.011(9)
C(118) 0.13(1) 0.12(1) 0.046(8) -0.010(10) 0.039(8) -0.012(8)
C(119) 0.060(7) 0.088(9) 0.081(9) -0.009(6) 0.042(7) 0.019(7)
C(121) 0.064(7) 0.050(7) 0.088(9) 0.001(6) 0.040(7) -0.018(6)
C(122) 0.15(1) 0.061(8) 0.10(1) 0.038(9) 0.08(1) 0.025(7)
C(131) 0.051(7) 0.093(10) 0.093(10) 0.008(7) 0.042(7) -0.019(8)
C(132) 0.09(1) 0.12(1) 0.15(1) -0.040(9) 0.09(1) -0.08(1)
C(133) 0.13(1) 0.20(2) 0.17(2) -0.08(1) 0.11(1) -0.14(2)
C(134) 0.12(2) 0.16(2) 0.10(1) 0.02(1) 0.07(1) -0.03(1)
C(135) 0.075(9) 0.15(1) 0.08(1) 0.025(10) 0.051(9) 0.020(10)
C(136) 0.060(7) 0.095(9) 0.054(8) 0.014(7) 0.030(6) 0.009(7)
C(141) 0.047(6) 0.061(7) 0.052(7) -0.015(6) 0.022(6) -0.002(6)
C(142) 0.063(8) 0.081(9) 0.057(8) -0.004(7) 0.024(7) 0.015(6)
C(143) 0.056(8) 0.09(1) 0.079(10) -0.017(8) 0.019(7) 0.030(9)
C(144) 0.08(1) 0.11(1) 0.062(9) -0.058(10) 0.022(8) -0.001(9)
C(145) 0.083(10) 0.083(9) 0.069(9) -0.040(8) 0.036(8) -0.009(7)
C(146) 0.069(8) 0.070(8) 0.051(7) -0.016(6) 0.022(6) -0.006(6)
C(151) 0.077(8) 0.069(8) 0.074(9) -0.034(7) 0.043(8) -0.018(7)
C(152) 0.067(7) 0.068(7) 0.075(8) -0.024(6) 0.046(7) -0.027(7)
C(153) 0.073(8) 0.067(8) 0.10(1) -0.032(6) 0.054(8) -0.033(7)
C(154) 0.12(1) 0.12(1) 0.11(1) -0.06(1) 0.09(1) -0.04(1)
C(155) 0.14(2) 0.30(3) 0.09(1) -0.12(2) 0.08(1) -0.04(1)
C(156) 0.14(1) 0.29(2) 0.06(1) -0.13(2) 0.05(1) -0.03(1)
C(161) 0.058(7) 0.066(7) 0.063(8) -0.012(6) 0.041(7) -0.020(6)
C(162) 0.12(1) 0.09(1) 0.076(10) 0.037(9) 0.044(9) -0.006(8)
C(163) 0.26(3) 0.08(1) 0.11(2) 0.00(1) 0.14(2) -0.01(1)
C(164) 0.22(3) 0.19(2) 0.12(2) -0.15(2) 0.11(2) -0.09(2)
C(165) 0.10(1) 0.38(4) 0.10(2) -0.09(2) 0.07(1) -0.12(2)
C(166) 0.071(10) 0.22(2) 0.07(1) -0.02(1) 0.044(9) -0.06(1)
C(210) 0.052(6) 0.043(6) 0.042(6) 0.000(5) 0.016(5) -0.004(5)
C(211) 0.051(6) 0.038(6) 0.056(7) -0.005(5) 0.028(5) -0.005(5)
C(212) 0.062(6) 0.036(5) 0.046(6) 0.002(5) 0.027(5) -0.004(5)
C(213) 0.067(7) 0.047(6) 0.041(6) -0.008(5) 0.033(6) -0.006(5)
C(214) 0.055(6) 0.042(5) 0.032(6) -0.006(5) 0.021(5) 0.006(4)
C(215) 0.042(6) 0.071(8) 0.073(8) 0.004(6) 0.024(6) -0.008(6)
C(216) 0.081(8) 0.051(7) 0.093(10) -0.016(6) 0.055(8) -0.002(6)
C(217) 0.068(8) 0.048(6) 0.077(8) 0.016(6) 0.034(7) 0.005(6)
C(218) 0.079(8) 0.080(8) 0.063(8) -0.017(7) 0.049(7) -0.014(6)
C(219) 0.087(8) 0.052(7) 0.038(6) 0.004(6) 0.024(6) 0.006(5)
C(221) 0.053(6) 0.053(6) 0.048(6) -0.007(5) 0.029(6) -0.005(5)
C(222) 0.054(6) 0.052(6) 0.062(7) -0.015(5) 0.038(6) -0.009(5)
C(231) 0.049(6) 0.049(6) 0.058(7) -0.002(5) 0.036(6) -0.001(5)
C(232) 0.063(7) 0.075(8) 0.076(9) -0.001(6) 0.046(7) 0.010(7)
C(233) 0.086(9) 0.068(8) 0.087(10) -0.004(7) 0.054(8) 0.021(7)
C(234) 0.082(9) 0.067(8) 0.086(10) -0.007(7) 0.057(8) 0.005(7)
C(235) 0.062(8) 0.082(9) 0.09(1) -0.012(7) 0.054(8) -0.009(8)
C(236) 0.048(6) 0.070(8) 0.060(7) -0.007(6) 0.031(6) 0.010(6)
C(241) 0.048(6) 0.054(6) 0.053(7) 0.001(5) 0.029(6) -0.005(5)
C(242) 0.074(8) 0.070(8) 0.10(1) 0.014(7) 0.064(8) 0.004(7)
C(243) 0.10(1) 0.070(9) 0.12(1) 0.017(8) 0.08(1) -0.004(8)
C(244) 0.10(1) 0.062(8) 0.13(1) 0.016(8) 0.07(1) 0.008(9)
C(245) 0.077(9) 0.059(8) 0.11(1) 0.009(7) 0.051(9) 0.015(8)
C(246) 0.050(6) 0.046(6) 0.077(8) 0.000(5) 0.035(6) 0.005(6)
C(251) 0.039(5) 0.056(6) 0.045(6) -0.009(5) 0.023(5) 0.003(5)
C(252) 0.051(6) 0.053(6) 0.050(7) 0.011(5) 0.027(6) 0.005(5)
C(253) 0.047(7) 0.078(8) 0.064(8) 0.002(6) 0.027(6) 0.003(6)
C(254) 0.047(7) 0.10(1) 0.076(9) 0.030(7) 0.028(7) 0.045(8)
C(255) 0.042(7) 0.09(1) 0.083(10) -0.008(7) 0.020(7) 0.005(8)
C(256) 0.057(7) 0.063(7) 0.068(8) 0.001(6) 0.034(7) 0.008(6)
C(261) 0.046(6) 0.049(6) 0.038(6) -0.012(5) 0.023(5) -0.007(4)
C(262) 0.049(6) 0.048(6) 0.052(6) -0.002(5) 0.032(5) -0.001(5)
C(263) 0.064(7) 0.055(7) 0.049(7) -0.009(6) 0.034(6) 0.001(5)
C(264) 0.081(8) 0.051(7) 0.061(8) 0.004(6) 0.043(7) 0.018(6)
C(265) 0.062(7) 0.043(6) 0.086(9) -0.004(5) 0.039(7) 0.003(6)
C(266) 0.049(6) 0.047(6) 0.076(8) -0.005(5) 0.038(6) 0.003(6)

loop_
_atom_type_symbol
_atom_type_description
_atom_type_scat_dispersion_real
_atom_type_scat_dispersion_imag
_atom_type_scat_source
C C 0.003 0.002
;International Tables for Crystallography
(1992, Vol. C, Tables 4.2.6.8 and 6.1.1.4)
;
H H 0.000 0.000
;International Tables for Crystallography
(1992, Vol. C, Table 6.1.1.4)
;
O O 0.011 0.006
;International Tables for Crystallography
(1992, Vol. C, Tables 4.2.6.8 and 6.1.1.4)
;
P P 0.102 0.094
;International Tables for Crystallography
(1992, Vol. C, Tables 4.2.6.8 and 6.1.1.4)
;
Fe Fe 0.346 0.844
;International Tables for Crystallography
(1992, Vol. C, Tables 4.2.6.8 and 6.1.1.4)
;

loop_
_geom_angle_atom_site_label_1
_geom_angle_atom_site_label_2
_geom_angle_atom_site_label_3
_geom_angle
_geom_angle_site_symmetry_1
_geom_angle_site_symmetry_2
_geom_angle_site_symmetry_3
_geom_angle_publ_flag
P(1) Fe(1) P(2) 85.2(1) . . . yes
P(1) Fe(1) C(11) 83.6(3) . . . yes
P(1) Fe(1) C(110) 118.5(3) . . . yes
P(1) Fe(1) C(111) 158.4(3) . . . yes
P(1) Fe(1) C(112) 147.2(4) . . . yes
P(1) Fe(1) C(113) 110.2(4) . . . yes
P(1) Fe(1) C(114) 97.2(3) . . . yes
P(2) Fe(1) C(11) 84.7(4) . . . yes
P(2) Fe(1) C(110) 109.6(4) . . . yes
P(2) Fe(1) C(111) 101.8(4) . . . yes
P(2) Fe(1) C(112) 125.5(4) . . . yes
P(2) Fe(1) C(113) 164.2(4) . . . yes
P(2) Fe(1) C(114) 144.5(3) . . . yes
C(11) Fe(1) C(110) 153.8(4) . . . yes
C(11) Fe(1) C(111) 117.1(4) . . . yes
C(11) Fe(1) C(112) 87.8(4) . . . yes
C(11) Fe(1) C(113) 93.1(5) . . . yes
C(11) Fe(1) C(114) 130.7(5) . . . yes
C(110) Fe(1) C(111) 39.9(4) . . . yes
C(110) Fe(1) C(112) 66.1(4) . . . yes
C(110) Fe(1) C(113) 67.1(5) . . . yes
C(110) Fe(1) C(114) 39.1(5) . . . yes
C(111) Fe(1) C(112) 38.2(5) . . . yes
C(111) Fe(1) C(113) 65.2(6) . . . yes
C(111) Fe(1) C(114) 65.3(5) . . . yes
C(112) Fe(1) C(113) 38.7(6) . . . yes
C(112) Fe(1) C(114) 65.4(4) . . . yes
C(113) Fe(1) C(114) 40.3(4) . . . yes
P(3) Fe(2) P(4) 86.5(1) . . . yes
P(3) Fe(2) C(21) 82.4(4) . . . yes
P(3) Fe(2) C(210) 98.8(4) . . . yes
P(3) Fe(2) C(211) 110.1(4) . . . yes
P(3) Fe(2) C(212) 147.2(4) . . . yes
P(3) Fe(2) C(213) 160.0(3) . . . yes
P(3) Fe(2) C(214) 121.5(3) . . . yes
P(4) Fe(2) C(21) 87.4(3) . . . yes
P(4) Fe(2) C(210) 141.9(3) . . . yes
P(4) Fe(2) C(211) 163.4(4) . . . yes
P(4) Fe(2) C(212) 124.3(3) . . . yes
P(4) Fe(2) C(213) 99.5(3) . . . yes
P(4) Fe(2) C(214) 107.0(3) . . . yes
C(21) Fe(2) C(210) 130.7(4) . . . yes
C(21) Fe(2) C(211) 93.6(4) . . . yes
C(21) Fe(2) C(212) 87.5(4) . . . yes
C(21) Fe(2) C(213) 116.8(5) . . . yes
C(21) Fe(2) C(214) 152.0(4) . . . yes
C(210) Fe(2) C(211) 39.4(3) . . . yes
C(210) Fe(2) C(212) 65.1(4) . . . yes
C(210) Fe(2) C(213) 64.8(5) . . . yes
C(210) Fe(2) C(214) 39.0(5) . . . yes
C(211) Fe(2) C(212) 39.3(5) . . . yes
C(211) Fe(2) C(213) 65.3(5) . . . yes
C(211) Fe(2) C(214) 65.8(4) . . . yes
C(212) Fe(2) C(213) 38.0(4) . . . yes
C(212) Fe(2) C(214) 64.5(4) . . . yes
C(213) Fe(2) C(214) 38.5(4) . . . yes
Fe(1) P(1) C(121) 108.3(5) . . . yes
Fe(1) P(1) C(131) 118.3(3) . . . yes
Fe(1) P(1) C(141) 121.7(4) . . . yes
C(121) P(1) C(131) 103.4(7) . . . yes
C(121) P(1) C(141) 100.5(5) . . . yes
C(131) P(1) C(141) 101.9(6) . . . yes
Fe(1) P(2) C(122) 107.6(6) . . . yes
Fe(1) P(2) C(151) 120.2(4) . . . yes
Fe(1) P(2) C(161) 119.5(4) . . . yes
C(122) P(2) C(151) 102.5(7) . . . yes
C(122) P(2) C(161) 106.6(5) . . . yes
C(151) P(2) C(161) 98.5(7) . . . yes
Fe(2) P(3) C(221) 107.8(4) . . . yes
Fe(2) P(3) C(231) 118.8(4) . . . yes
Fe(2) P(3) C(241) 123.9(4) . . . yes
C(221) P(3) C(231) 103.8(5) . . . yes
C(221) P(3) C(241) 99.6(4) . . . yes
C(231) P(3) C(241) 99.7(5) . . . yes
Fe(2) P(4) C(222) 109.6(4) . . . yes
Fe(2) P(4) C(251) 118.7(3) . . . yes
Fe(2) P(4) C(261) 120.2(3) . . . yes
C(222) P(4) C(251) 102.9(5) . . . yes
C(222) P(4) C(261) 101.1(5) . . . yes
C(251) P(4) C(261) 101.7(5) . . . yes
C(312) O(1) C(312) 151(2) . . 2_555 yes
C(1) C(1) C(16) 121.9(4) 2_554 . . yes
C(1) C(1) C(26) 124.6(4) 2_554 . . yes
C(16) C(1) C(26) 113.4(6) . . . yes
Fe(1) C(11) C(12) 175.9(8) . . . yes
C(11) C(12) C(13) 177(1) . . . yes
C(12) C(13) C(14) 122(1) . . . yes
C(12) C(13) C(18) 119(1) . . . yes
C(14) C(13) C(18) 117.9(9) . . . yes
C(13) C(14) C(15) 121(1) . . . yes
C(14) C(15) C(16) 120.3(10) . . . yes
C(1) C(16) C(15) 119.8(9) . . . yes
C(1) C(16) C(17) 122.6(9) . . . yes
C(15) C(16) C(17) 117.6(8) . . . yes
C(16) C(17) C(18) 120(1) . . . yes
C(13) C(18) C(17) 121(1) . . . yes
Fe(2) C(21) C(22) 176.9(9) . . . yes
C(21) C(22) C(23) 175.7(9) . . . yes
C(22) C(23) C(24) 124(1) . . . yes
C(22) C(23) C(28) 117.9(8) . . . yes
C(24) C(23) C(28) 117.2(8) . . . yes
C(23) C(24) C(25) 122.0(10) . . . yes
C(24) C(25) C(26) 120.5(8) . . . yes
C(1) C(26) C(25) 122.7(8) . . . yes
C(1) C(26) C(27) 118.9(9) . . . yes
C(25) C(26) C(27) 118.1(8) . . . yes
C(26) C(27) C(28) 121(1) . . . yes
C(23) C(28) C(27) 120.4(8) . . . yes
Fe(1) C(110) C(111) 70.5(6) . . . yes
Fe(1) C(110) C(114) 70.8(6) . . . yes
Fe(1) C(110) C(115) 137.7(8) . . . yes
C(111) C(110) C(114) 106.2(10) . . . yes
C(111) C(110) C(115) 124(1) . . . yes
C(114) C(110) C(115) 126(1) . . . yes
Fe(1) C(111) C(110) 69.6(6) . . . yes
Fe(1) C(111) C(112) 71.3(7) . . . yes
Fe(1) C(111) C(116) 132.7(10) . . . yes
C(110) C(111) C(112) 109(1) . . . yes
C(110) C(111) C(116) 122(1) . . . yes
C(112) C(111) C(116) 127.2(10) . . . yes
Fe(1) C(112) C(111) 70.5(6) . . . yes
Fe(1) C(112) C(113) 68.4(6) . . . yes
Fe(1) C(112) C(117) 128.0(9) . . . yes
C(111) C(112) C(113) 108.6(9) . . . yes
C(111) C(112) C(117) 125(1) . . . yes
C(113) C(112) C(117) 125(1) . . . yes
Fe(1) C(113) C(112) 72.9(7) . . . yes
Fe(1) C(113) C(114) 71.6(6) . . . yes
Fe(1) C(113) C(118) 126.4(9) . . . yes
C(112) C(113) C(114) 107(1) . . . yes
C(112) C(113) C(118) 123(1) . . . yes
C(114) C(113) C(118) 127(1) . . . yes
Fe(1) C(114) C(110) 70.1(7) . . . yes
Fe(1) C(114) C(113) 68.1(7) . . . yes
Fe(1) C(114) C(119) 132.5(7) . . . yes
C(110) C(114) C(113) 107(1) . . . yes
C(110) C(114) C(119) 128.0(9) . . . yes
C(113) C(114) C(119) 123(1) . . . yes
P(1) C(121) C(122) 111.9(8) . . . yes
P(2) C(122) C(121) 114.3(10) . . . yes
P(1) C(131) C(132) 119(1) . . . yes
P(1) C(131) C(136) 120.9(10) . . . yes
C(132) C(131) C(136) 118(1) . . . yes
C(131) C(132) C(133) 121(1) . . . yes
C(132) C(133) C(134) 118(1) . . . yes
C(133) C(134) C(135) 121(2) . . . yes
C(134) C(135) C(136) 118(1) . . . yes
C(131) C(136) C(135) 120(1) . . . yes
P(1) C(141) C(142) 121.8(9) . . . yes
P(1) C(141) C(146) 119.1(8) . . . yes
C(142) C(141) C(146) 119.1(9) . . . yes
C(141) C(142) C(143) 120(1) . . . yes
C(142) C(143) C(144) 119(1) . . . yes
C(143) C(144) C(145) 120(1) . . . yes
C(144) C(145) C(146) 120(1) . . . yes
C(141) C(146) C(145) 119(1) . . . yes
P(2) C(151) C(152) 122(1) . . . yes
P(2) C(151) C(156) 119.0(10) . . . yes
C(152) C(151) C(156) 118(1) . . . yes
C(151) C(152) C(153) 120(1) . . . yes
C(152) C(153) C(154) 121(1) . . . yes
C(153) C(154) C(155) 119(1) . . . yes
C(154) C(155) C(156) 120(1) . . . yes
C(151) C(156) C(155) 119(1) . . . yes
P(2) C(161) C(162) 119.3(8) . . . yes
P(2) C(161) C(166) 124(1) . . . yes
C(162) C(161) C(166) 115(1) . . . yes
C(161) C(162) C(163) 118(1) . . . yes
C(162) C(163) C(164) 121(2) . . . yes
C(163) C(164) C(165) 120(2) . . . yes
C(164) C(165) C(166) 118(1) . . . yes
C(161) C(166) C(165) 124(1) . . . yes
Fe(2) C(210) C(211) 69.2(5) . . . yes
Fe(2) C(210) C(214) 71.7(5) . . . yes
Fe(2) C(210) C(215) 134.4(9) . . . yes
C(211) C(210) C(214) 108.1(10) . . . yes
C(211) C(210) C(215) 125(1) . . . yes
C(214) C(210) C(215) 124.7(9) . . . yes
Fe(2) C(211) C(210) 71.4(5) . . . yes
Fe(2) C(211) C(212) 71.3(5) . . . yes
Fe(2) C(211) C(216) 126.4(8) . . . yes
C(210) C(211) C(212) 106(1) . . . yes
C(210) C(211) C(216) 126(1) . . . yes
C(212) C(211) C(216) 126.3(9) . . . yes
Fe(2) C(212) C(211) 69.3(6) . . . yes
Fe(2) C(212) C(213) 72.2(6) . . . yes
Fe(2) C(212) C(217) 128.7(7) . . . yes
C(211) C(212) C(213) 109.2(9) . . . yes
C(211) C(212) C(217) 123(1) . . . yes
C(213) C(212) C(217) 126(1) . . . yes
Fe(2) C(213) C(212) 69.8(7) . . . yes
Fe(2) C(213) C(214) 70.9(7) . . . yes
Fe(2) C(213) C(218) 131.3(7) . . . yes
C(212) C(213) C(214) 108(1) . . . yes
C(212) C(213) C(218) 126(1) . . . yes
C(214) C(213) C(218) 124.7(10) . . . yes
Fe(2) C(214) C(210) 69.3(5) . . . yes
Fe(2) C(214) C(213) 70.6(6) . . . yes
Fe(2) C(214) C(219) 133.4(7) . . . yes
C(210) C(214) C(213) 107.1(9) . . . yes
C(210) C(214) C(219) 126.9(10) . . . yes
C(213) C(214) C(219) 125(1) . . . yes
P(3) C(221) C(222) 107.2(7) . . . yes
P(4) C(222) C(221) 110.4(7) . . . yes
P(3) C(231) C(232) 121.3(9) . . . yes
P(3) C(231) C(236) 120.2(8) . . . yes
C(232) C(231) C(236) 118(1) . . . yes
C(231) C(232) C(233) 119(1) . . . yes
C(232) C(233) C(234) 121(1) . . . yes
C(233) C(234) C(235) 117(1) . . . yes
C(234) C(235) C(236) 122(1) . . . yes
C(231) C(236) C(235) 120.7(10) . . . yes
P(3) C(241) C(242) 120.8(9) . . . yes
P(3) C(241) C(246) 121(1) . . . yes
C(242) C(241) C(246) 117(1) . . . yes
C(241) C(242) C(243) 120(1) . . . yes
C(242) C(243) C(244) 121(1) . . . yes
C(243) C(244) C(245) 119(1) . . . yes
C(244) C(245) C(246) 117(1) . . . yes
C(241) C(246) C(245) 122(1) . . . yes
P(4) C(251) C(252) 120.7(7) . . . yes
P(4) C(251) C(256) 121.0(8) . . . yes
C(252) C(251) C(256) 118.2(9) . . . yes
C(251) C(252) C(253) 121.6(9) . . . yes
C(252) C(253) C(254) 119(1) . . . yes
C(253) C(254) C(255) 122(1) . . . yes
C(254) C(255) C(256) 116.7(10) . . . yes
C(251) C(256) C(255) 121(1) . . . yes
P(4) C(261) C(262) 120.7(7) . . . yes
P(4) C(261) C(266) 121.1(10) . . . yes
C(262) C(261) C(266) 117(1) . . . yes
C(261) C(262) C(263) 119.8(10) . . . yes
C(262) C(263) C(264) 120(1) . . . yes
C(263) C(264) C(265) 120(1) . . . yes
C(264) C(265) C(266) 119(1) . . . yes
C(261) C(266) C(265) 121(1) . . . yes
O(1) C(312) C(311) 115(1) . . . yes

loop_
_geom_bond_atom_site_label_1
_geom_bond_atom_site_label_2
_geom_bond_distance
_geom_bond_site_symmetry_1
_geom_bond_site_symmetry_2
_geom_bond_publ_flag
Fe(1) P(1) 2.168(3) . . yes
Fe(1) P(2) 2.157(4) . . yes
Fe(1) C(11) 1.87(1) . . yes
Fe(1) C(110) 2.12(1) . . yes
Fe(1) C(111) 2.13(1) . . yes
Fe(1) C(112) 2.141(9) . . yes
Fe(1) C(113) 2.08(1) . . yes
Fe(1) C(114) 2.13(1) . . yes
Fe(2) P(3) 2.167(4) . . yes
Fe(2) P(4) 2.171(3) . . yes
Fe(2) C(21) 1.872(9) . . yes
Fe(2) C(210) 2.132(8) . . yes
Fe(2) C(211) 2.102(9) . . yes
Fe(2) C(212) 2.13(1) . . yes
Fe(2) C(213) 2.16(1) . . yes
Fe(2) C(214) 2.163(10) . . yes
P(1) C(121) 1.80(1) . . yes
P(1) C(131) 1.84(2) . . yes
P(1) C(141) 1.820(10) . . yes
P(2) C(122) 1.83(1) . . yes
P(2) C(151) 1.82(2) . . yes
P(2) C(161) 1.81(1) . . yes
P(3) C(221) 1.824(9) . . yes
P(3) C(231) 1.82(1) . . yes
P(3) C(241) 1.84(1) . . yes
P(4) C(222) 1.87(1) . . yes
P(4) C(251) 1.842(10) . . yes
P(4) C(261) 1.82(1) . . yes
O(1) C(312) 1.67(2) . . yes
O(1) C(312) 1.67(2) . 2_555 yes
C(1) C(1) 1.30(1) . 2_554 yes
C(1) C(16) 1.52(1) . . yes
C(1) C(26) 1.49(1) . . yes
C(11) C(12) 1.21(1) . . yes
C(12) C(13) 1.47(1) . . yes
C(13) C(14) 1.37(2) . . yes
C(13) C(18) 1.40(2) . . yes
C(14) C(15) 1.35(1) . . yes
C(15) C(16) 1.43(2) . . yes
C(16) C(17) 1.40(1) . . yes
C(17) C(18) 1.36(1) . . yes
C(21) C(22) 1.21(1) . . yes
C(22) C(23) 1.45(1) . . yes
C(23) C(24) 1.38(1) . . yes
C(23) C(28) 1.41(2) . . yes
C(24) C(25) 1.40(1) . . yes
C(25) C(26) 1.37(2) . . yes
C(26) C(27) 1.40(1) . . yes
C(27) C(28) 1.37(1) . . yes
C(110) C(111) 1.45(2) . . yes
C(110) C(114) 1.42(2) . . yes
C(110) C(115) 1.49(2) . . yes
C(111) C(112) 1.40(2) . . yes
C(111) C(116) 1.49(2) . . yes
C(112) C(113) 1.40(2) . . yes
C(112) C(117) 1.47(1) . . yes
C(113) C(114) 1.45(1) . . yes
C(113) C(118) 1.47(2) . . yes
C(114) C(119) 1.50(2) . . yes
C(121) C(122) 1.50(3) . . yes
C(131) C(132) 1.36(2) . . yes
C(131) C(136) 1.39(2) . . yes
C(132) C(133) 1.42(3) . . yes
C(133) C(134) 1.35(3) . . yes
C(134) C(135) 1.39(2) . . yes
C(135) C(136) 1.39(3) . . yes
C(141) C(142) 1.38(2) . . yes
C(141) C(146) 1.39(2) . . yes
C(142) C(143) 1.42(2) . . yes
C(143) C(144) 1.36(2) . . yes
C(144) C(145) 1.40(2) . . yes
C(145) C(146) 1.40(2) . . yes
C(151) C(152) 1.35(1) . . yes
C(151) C(156) 1.40(3) . . yes
C(152) C(153) 1.43(2) . . yes
C(153) C(154) 1.33(3) . . yes
C(154) C(155) 1.38(2) . . yes
C(155) C(156) 1.42(3) . . yes
C(161) C(162) 1.36(2) . . yes
C(161) C(166) 1.34(2) . . yes
C(162) C(163) 1.43(2) . . yes
C(163) C(164) 1.33(3) . . yes
C(164) C(165) 1.31(5) . . yes
C(165) C(166) 1.38(3) . . yes
C(210) C(211) 1.43(1) . . yes
C(210) C(214) 1.44(2) . . yes
C(210) C(215) 1.47(2) . . yes
C(211) C(212) 1.42(2) . . yes
C(211) C(216) 1.52(2) . . yes
C(212) C(213) 1.40(2) . . yes
C(212) C(217) 1.51(1) . . yes
C(213) C(214) 1.42(1) . . yes
C(213) C(218) 1.48(2) . . yes
C(214) C(219) 1.47(1) . . yes
C(221) C(222) 1.54(2) . . yes
C(231) C(232) 1.40(2) . . yes
C(231) C(236) 1.37(1) . . yes
C(232) C(233) 1.39(2) . . yes
C(233) C(234) 1.37(2) . . yes
C(234) C(235) 1.37(2) . . yes
C(235) C(236) 1.37(2) . . yes
C(241) C(242) 1.38(2) . . yes
C(241) C(246) 1.39(2) . . yes
C(242) C(243) 1.36(2) . . yes
C(243) C(244) 1.35(2) . . yes
C(244) C(245) 1.42(3) . . yes
C(245) C(246) 1.37(2) . . yes
C(251) C(252) 1.38(2) . . yes
C(251) C(256) 1.36(1) . . yes
C(252) C(253) 1.38(2) . . yes
C(253) C(254) 1.30(2) . . yes
C(254) C(255) 1.43(2) . . yes
C(255) C(256) 1.39(2) . . yes
C(261) C(262) 1.42(2) . . yes
C(261) C(266) 1.40(1) . . yes
C(262) C(263) 1.41(2) . . yes
C(263) C(264) 1.37(2) . . yes
C(264) C(265) 1.38(2) . . yes
C(265) C(266) 1.40(2) . . yes
C(311) C(312) 1.55(3) . . yes

loop_
_geom_contact_atom_site_label_1
_geom_contact_atom_site_label_2
_geom_contact_distance
_geom_contact_site_symmetry_1
_geom_contact_site_symmetry_2
_geom_contact_publ_flag
C(14) C(262) 3.49(2) . 3_565 ?
C(116) C(116) 3.45(4) . 3_575 ?
C(118) C(163) 3.56(4) . 4_574 ?
C(143) C(210) 3.47(2) . 6_555 ?
C(143) C(214) 3.52(2) . 6_555 ?
C(144) C(211) 3.41(2) . 6_555 ?
